data_4346950
loop_
_publ_author_name
'England, Jason'
'Bill, Eckhard'
'Weyherm\"uller, Thomas'
'Neese, Frank'
'Atanasov, Mihail'
'Wieghardt, Karl'

_publ_section_title
;
 Molecular and Electronic Structures of Homoleptic Six-Coordinate
 Cobalt(I) Complexes of 2,2':6',2&#x2033;-Terpyridine, 2,2'-Bipyridine,
 and 1,10-Phenanthroline. An Experimental and Computational Study.
;
_journal_issue 24
_journal_name_full 'Inorganic chemistry'
_journal_page_first 12002
_journal_page_last 12018
_journal_paper_doi 10.1021/acs.inorgchem.5b02415
_journal_volume 54
_journal_year 2015
_chemical_compound_source 'tetrahydrofuran, diethylether'
_chemical_formula_moiety 'C54 H72 Co N6, B F4'
_chemical_formula_sum 'C54 H72 B Co F4 N6'
_chemical_formula_weight 950.92
_space_group_IT_number 52
_space_group_name_Hall '-P 2a 2bc'
_space_group_name_H-M_alt 'P n n a'
_symmetry_cell_setting orthorhombic
_symmetry_Int_Tables_number 52
_symmetry_space_group_name_Hall '-P 2a 2bc'
_symmetry_space_group_name_H-M 'P n n a'
_atom_sites_solution_hydrogens geom
_atom_sites_solution_primary direct
_atom_sites_solution_secondary difmap
_audit_block_code WGT-JE-060-01
_audit_creation_date 2012-07-30
_audit_creation_method SHELXL-97
_cell_angle_alpha 90.00
_cell_angle_beta 90.00
_cell_angle_gamma 90.00
_cell_formula_units_Z 4
_cell_length_a 24.305(3)
_cell_length_b 16.826(2)
_cell_length_c 13.773(2)
_cell_measurement_reflns_used 9956
_cell_measurement_temperature 100(2)
_cell_measurement_theta_max 24.1740
_cell_measurement_theta_min 2.5413
_cell_volume 5632.6(13)
_computing_cell_refinement 'SAINT software (Bruker AXS, 2004)'
_computing_data_collection 'APEX2 (Bruker AXS, 2008)'
_computing_data_reduction 'SAINT software (Bruker AXS, 2004)'
_computing_structure_refinement 'SHELXL-97 (Sheldrick, 1997)'
_computing_structure_solution 'SHELXS-97 (Sheldrick, 1990)'
_diffrn_ambient_temperature 100(2)
_diffrn_detector_area_resol_mean 66.67
_diffrn_measured_fraction_theta_full 0.998
_diffrn_measured_fraction_theta_max 0.998
_diffrn_measurement_device_type 'Bruker-AXS Kappa Mach3 APEX-II'
_diffrn_measurement_method 'CCD \f- and \w-scans'
_diffrn_radiation_monochromator 'Incoatec Helios mirrors'
_diffrn_radiation_source '0.2 x 2mm^2^ focus rotating anode'
_diffrn_radiation_type MoK\a
_diffrn_radiation_wavelength 0.71073
_diffrn_reflns_av_R_equivalents 0.0854
_diffrn_reflns_av_sigmaI/netI 0.0276
_diffrn_reflns_limit_h_max 29
_diffrn_reflns_limit_h_min -29
_diffrn_reflns_limit_k_max 20
_diffrn_reflns_limit_k_min -20
_diffrn_reflns_limit_l_max 16
_diffrn_reflns_limit_l_min -16
_diffrn_reflns_number 109128
_diffrn_reflns_theta_full 26.00
_diffrn_reflns_theta_max 26.00
_diffrn_reflns_theta_min 2.42
_exptl_absorpt_coefficient_mu 0.356
_exptl_absorpt_correction_T_max 0.97935
_exptl_absorpt_correction_T_min 0.96523
_exptl_absorpt_correction_type gaussian
_exptl_absorpt_process_details 'SADABS (Bruker AXS, 2008)'
_exptl_crystal_colour brown
_exptl_crystal_density_diffrn 1.121
_exptl_crystal_density_method 'not measured'
_exptl_crystal_description prism
_exptl_crystal_F_000 2024
_exptl_crystal_size_max 0.11
_exptl_crystal_size_mid 0.08
_exptl_crystal_size_min 0.06
_platon_squeeze_details
;
Disordered diethylether was detected in a solvent channel
;
_refine_diff_density_max 0.794
_refine_diff_density_min -0.381
_refine_diff_density_rms 0.065
_refine_ls_extinction_method none
_refine_ls_goodness_of_fit_ref 1.088
_refine_ls_hydrogen_treatment constr
_refine_ls_matrix_type full
_refine_ls_number_parameters 305
_refine_ls_number_reflns 5534
_refine_ls_number_restraints 0
_refine_ls_restrained_S_all 1.088
_refine_ls_R_factor_all 0.0746
_refine_ls_R_factor_gt 0.0600
_refine_ls_shift/su_max 0.000
_refine_ls_shift/su_mean 0.000
_refine_ls_structure_factor_coef Fsqd
_refine_ls_weighting_details 'calc w=1/[\s^2^(Fo^2^)+(0.0541P)^2^+10.2741P] where P=(Fo^2^+2Fc^2^)/3'
_refine_ls_weighting_scheme calc
_refine_ls_wR_factor_gt 0.1398
_refine_ls_wR_factor_ref 0.1476
_reflns_number_gt 4698
_reflns_number_total 5534
_reflns_threshold_expression >2sigma(I)
_cod_data_source_file ic5b02415_si_002.cif
_cod_data_source_block 7
_cod_depositor_comments
;
The following automatic conversions were performed:

data item '_exptl_absorpt_correction_type' value 'Gaussian' was
changed to 'gaussian' in accordance with the
/home/saulius/struct/COD-crude-data/automatic-downloads/DataCite-retrospective/ACS/depositions/lib/dictionaries/cif_core.dic
dictionary named 'cif_core.dic' version 2.4.2 last updated on
2011-04-26.

data item '_symmetry_cell_setting' value 'Orthorhombic' was changed
to 'orthorhombic' in accordance with the
/home/saulius/struct/COD-crude-data/automatic-downloads/DataCite-retrospective/ACS/depositions/lib/dictionaries/cif_core.dic
dictionary named 'cif_core.dic' version 2.4.2 last updated on
2011-04-26.

Automatic conversion script
Id: cif_fix_values 6909 2019-04-08 15:41:33Z antanas 
;
_cod_original_cell_volume 5632.5(13)
_cod_original_sg_symbol_Hall '-p 2a 2bc'
_cod_database_code 4346950

loop_
_symmetry_equiv_pos_as_xyz
'x, y, z'
'-x+1/2, -y, z'
'-x+1/2, y+1/2, -z+1/2'
'x, -y+1/2, -z+1/2'
'-x, -y, -z'
'x-1/2, y, -z'
'x-1/2, -y-1/2, z-1/2'
'-x, y-1/2, z-1/2'

loop_
_atom_site_label
_atom_site_type_symbol
_atom_site_fract_x
_atom_site_fract_y
_atom_site_fract_z
_atom_site_U_iso_or_equiv
_atom_site_adp_type
_atom_site_occupancy
_atom_site_symmetry_multiplicity
_atom_site_calc_flag
_atom_site_refinement_flags
Co1 Co 0.2500 0.0000 0.41512(3) 0.01820(14) Uani 1 2 d S
N1 N 0.28591(9) 0.11276(13) 0.42700(15) 0.0197(5) Uani 1 1 d .
C2 C 0.26926(11) 0.17890(16) 0.3813(2) 0.0222(6) Uani 1 1 d .
H2 H 0.2356 0.1769 0.3464 0.027 Uiso 1 1 calc R
C3 C 0.29781(11) 0.24919(17) 0.3818(2) 0.0248(6) Uani 1 1 d .
H3 H 0.2835 0.2944 0.3490 0.030 Uiso 1 1 calc R
C4 C 0.34796(11) 0.25402(17) 0.43057(19) 0.0239(6) Uani 1 1 d .
C5 C 0.36553(11) 0.18648(16) 0.47844(19) 0.0240(6) Uani 1 1 d .
H5 H 0.3992 0.1873 0.5133 0.029 Uiso 1 1 calc R
C6 C 0.33401(11) 0.11686(15) 0.47590(18) 0.0204(5) Uani 1 1 d .
C7 C 0.34939(11) 0.04372(15) 0.52783(19) 0.0212(5) Uani 1 1 d .
C8 C 0.39572(12) 0.03617(18) 0.5854(2) 0.0279(6) Uani 1 1 d .
H8 H 0.4195 0.0804 0.5939 0.034 Uiso 1 1 calc R
C9 C 0.40789(12) -0.03559(18) 0.6311(2) 0.0282(6) Uani 1 1 d .
C10 C 0.37060(12) -0.09675(17) 0.6183(2) 0.0269(6) Uani 1 1 d .
H10 H 0.3764 -0.1464 0.6494 0.032 Uiso 1 1 calc R
C11 C 0.32505(12) -0.08577(16) 0.56050(19) 0.0240(6) Uani 1 1 d .
H11 H 0.3001 -0.1288 0.5533 0.029 Uiso 1 1 calc R
N12 N 0.31392(9) -0.01761(12) 0.51376(15) 0.0200(5) Uani 1 1 d .
C13 C 0.37916(13) 0.33272(19) 0.4349(2) 0.0342(7) Uani 1 1 d .
C14 C 0.37738(12) 0.37423(18) 0.3356(2) 0.0318(7) Uani 1 1 d .
H14A H 0.3932 0.3391 0.2862 0.048 Uiso 1 1 calc R
H14B H 0.3986 0.4237 0.3386 0.048 Uiso 1 1 calc R
H14C H 0.3391 0.3864 0.3186 0.048 Uiso 1 1 calc R
C15 C 0.43804(15) 0.3224(2) 0.4649(3) 0.0521(11) Uani 1 1 d .
H15A H 0.4395 0.2987 0.5298 0.078 Uiso 1 1 calc R
H15B H 0.4563 0.3743 0.4659 0.078 Uiso 1 1 calc R
H15C H 0.4567 0.2874 0.4185 0.078 Uiso 1 1 calc R
C16 C 0.34913(17) 0.3858(2) 0.5107(3) 0.0478(9) Uani 1 1 d .
H16A H 0.3103 0.3908 0.4928 0.072 Uiso 1 1 calc R
H16B H 0.3661 0.4386 0.5118 0.072 Uiso 1 1 calc R
H16C H 0.3521 0.3615 0.5751 0.072 Uiso 1 1 calc R
C17 C 0.45914(14) -0.0439(2) 0.6954(3) 0.0419(8) Uani 1 1 d .
C18 C 0.44978(19) 0.0052(3) 0.7878(3) 0.0627(12) Uani 1 1 d .
H18A H 0.4162 -0.0131 0.8203 0.094 Uiso 1 1 calc R
H18B H 0.4459 0.0614 0.7705 0.094 Uiso 1 1 calc R
H18C H 0.4813 -0.0014 0.8315 0.094 Uiso 1 1 calc R
C19 C 0.50874(15) -0.0115(4) 0.6441(3) 0.0793(17) Uani 1 1 d .
H19A H 0.5412 -0.0180 0.6855 0.119 Uiso 1 1 calc R
H19B H 0.5031 0.0450 0.6302 0.119 Uiso 1 1 calc R
H19C H 0.5143 -0.0404 0.5831 0.119 Uiso 1 1 calc R
C20 C 0.46716(17) -0.1305(2) 0.7283(3) 0.0583(11) Uani 1 1 d .
H20A H 0.4342 -0.1485 0.7629 0.087 Uiso 1 1 calc R
H20B H 0.4991 -0.1338 0.7716 0.087 Uiso 1 1 calc R
H20C H 0.4733 -0.1643 0.6714 0.087 Uiso 1 1 calc R
N21 N 0.20135(9) 0.03292(13) 0.29554(15) 0.0192(5) Uani 1 1 d .
C22 C 0.15370(10) 0.07308(16) 0.29949(19) 0.0215(5) Uani 1 1 d .
H22 H 0.1356 0.0772 0.3605 0.026 Uiso 1 1 calc R
C23 C 0.12951(11) 0.10857(16) 0.2202(2) 0.0235(6) Uani 1 1 d .
H23 H 0.0957 0.1363 0.2273 0.028 Uiso 1 1 calc R
C24 C 0.15472(11) 0.10376(17) 0.1294(2) 0.0246(6) Uani 1 1 d .
C25 C 0.20265(11) 0.05950(17) 0.1246(2) 0.0246(6) Uani 1 1 d .
H25 H 0.2209 0.0533 0.0640 0.030 Uiso 1 1 calc R
C26 C 0.22449(10) 0.02399(15) 0.20730(19) 0.0202(5) Uani 1 1 d .
C33 C 0.12891(12) 0.14566(19) 0.0419(2) 0.0316(7) Uani 1 1 d .
C34 C 0.07256(12) 0.1079(2) 0.0227(2) 0.0340(7) Uani 1 1 d .
H34A H 0.0772 0.0510 0.0096 0.051 Uiso 1 1 calc R
H34B H 0.0554 0.1336 -0.0335 0.051 Uiso 1 1 calc R
H34C H 0.0490 0.1149 0.0798 0.051 Uiso 1 1 calc R
C35 C 0.12009(15) 0.2334(2) 0.0670(3) 0.0454(9) Uani 1 1 d .
H35A H 0.0961 0.2376 0.1239 0.068 Uiso 1 1 calc R
H35B H 0.1029 0.2606 0.0118 0.068 Uiso 1 1 calc R
H35C H 0.1556 0.2583 0.0814 0.068 Uiso 1 1 calc R
C36 C 0.16462(15) 0.1393(3) -0.0483(3) 0.0545(11) Uani 1 1 d .
H36A H 0.2012 0.1609 -0.0344 0.082 Uiso 1 1 calc R
H36B H 0.1477 0.1695 -0.1013 0.082 Uiso 1 1 calc R
H36C H 0.1680 0.0834 -0.0673 0.082 Uiso 1 1 calc R
B40 B -0.0286(2) 0.2500 0.2500 0.0338(11) Uani 1 2 d S
F41 F 0.00354(11) 0.19390(16) 0.2068(2) 0.0777(8) Uani 1 1 d .
F42 F -0.05990(13) 0.21355(16) 0.3188(2) 0.0853(9) Uani 1 1 d .

loop_
_atom_site_aniso_label
_atom_site_aniso_U_11
_atom_site_aniso_U_22
_atom_site_aniso_U_33
_atom_site_aniso_U_23
_atom_site_aniso_U_13
_atom_site_aniso_U_12
Co1 0.0196(3) 0.0183(3) 0.0167(2) 0.000 0.000 -0.0004(2)
N1 0.0210(11) 0.0193(11) 0.0187(11) -0.0017(9) 0.0005(9) -0.0006(9)
C2 0.0212(12) 0.0231(14) 0.0224(13) 0.0009(11) -0.0020(10) 0.0002(11)
C3 0.0271(14) 0.0206(13) 0.0268(14) 0.0062(11) -0.0017(12) -0.0007(11)
C4 0.0268(14) 0.0226(14) 0.0224(13) 0.0026(11) 0.0005(11) -0.0051(11)
C5 0.0216(13) 0.0282(15) 0.0221(14) -0.0001(11) -0.0025(11) -0.0039(11)
C6 0.0221(13) 0.0218(13) 0.0174(13) -0.0028(10) 0.0016(10) -0.0018(11)
C7 0.0266(14) 0.0185(13) 0.0185(13) -0.0033(10) 0.0004(10) -0.0001(11)
C8 0.0299(15) 0.0266(15) 0.0273(15) -0.0022(12) -0.0065(12) -0.0017(12)
C9 0.0326(15) 0.0284(15) 0.0236(14) -0.0012(12) -0.0088(12) 0.0039(12)
C10 0.0364(16) 0.0206(14) 0.0236(14) -0.0006(11) -0.0062(12) 0.0051(12)
C11 0.0331(15) 0.0193(13) 0.0196(13) -0.0019(10) -0.0014(11) -0.0002(11)
N12 0.0258(12) 0.0175(11) 0.0166(10) -0.0012(8) 0.0004(9) 0.0010(9)
C13 0.0351(16) 0.0306(16) 0.0367(17) 0.0092(14) -0.0067(14) -0.0131(13)
C14 0.0297(15) 0.0278(16) 0.0377(17) 0.0101(13) -0.0002(13) -0.0051(12)
C15 0.042(2) 0.043(2) 0.072(3) 0.0273(19) -0.0223(19) -0.0192(16)
C16 0.067(2) 0.0354(19) 0.041(2) -0.0078(16) 0.0035(18) -0.0194(17)
C17 0.0419(18) 0.0362(19) 0.048(2) 0.0133(16) -0.0229(16) -0.0044(15)
C18 0.076(3) 0.071(3) 0.042(2) 0.012(2) -0.035(2) -0.017(2)
C19 0.0303(19) 0.150(5) 0.057(3) 0.046(3) -0.0142(18) -0.002(2)
C20 0.051(2) 0.058(3) 0.066(3) 0.018(2) -0.021(2) 0.0046(19)
N21 0.0192(11) 0.0185(11) 0.0200(11) -0.0009(9) -0.0003(9) -0.0035(9)
C22 0.0205(13) 0.0230(14) 0.0211(13) -0.0011(11) 0.0005(10) -0.0015(10)
C23 0.0236(13) 0.0207(13) 0.0261(14) 0.0015(11) -0.0022(11) 0.0013(11)
C24 0.0249(14) 0.0262(14) 0.0227(14) 0.0049(12) -0.0046(11) -0.0044(11)
C25 0.0212(13) 0.0331(16) 0.0195(13) 0.0008(11) 0.0025(11) -0.0023(12)
C26 0.0196(13) 0.0204(13) 0.0207(13) 0.0003(10) 0.0002(10) -0.0026(10)
C33 0.0252(15) 0.0410(18) 0.0286(15) 0.0128(14) -0.0048(12) 0.0016(13)
C34 0.0318(16) 0.0439(18) 0.0263(16) 0.0009(14) -0.0086(13) 0.0039(14)
C35 0.0445(19) 0.0359(19) 0.056(2) 0.0213(17) -0.0142(17) -0.0059(15)
C36 0.0372(19) 0.094(3) 0.0329(18) 0.033(2) 0.0022(15) 0.013(2)
B40 0.027(2) 0.036(3) 0.038(3) 0.003(2) 0.000 0.000
F41 0.0831(18) 0.0725(17) 0.0774(18) 0.0045(14) 0.0253(15) 0.0371(14)
F42 0.115(2) 0.0676(17) 0.0730(17) -0.0163(14) 0.0521(17) -0.0346(16)

loop_
_atom_type_symbol
_atom_type_description
_atom_type_scat_dispersion_real
_atom_type_scat_dispersion_imag
_atom_type_scat_source
C C 0.0033 0.0016 'International Tables Vol C Tables 4.2.6.8 and 6.1.1.4'
H H 0.0000 0.0000 'International Tables Vol C Tables 4.2.6.8 and 6.1.1.4'
B B 0.0013 0.0007 'International Tables Vol C Tables 4.2.6.8 and 6.1.1.4'
N N 0.0061 0.0033 'International Tables Vol C Tables 4.2.6.8 and 6.1.1.4'
F F 0.0171 0.0103 'International Tables Vol C Tables 4.2.6.8 and 6.1.1.4'
Co Co 0.3494 0.9721 'International Tables Vol C Tables 4.2.6.8 and 6.1.1.4'

loop_
_exptl_crystal_face_index_h
_exptl_crystal_face_index_k
_exptl_crystal_face_index_l
_exptl_crystal_face_perp_dist
2.00 0.00 -1.00 0.0400
-2.00 0.00 1.00 0.0400
1.00 0.00 1.00 0.0300
-1.00 0.00 3.00 0.0300
1.00 -1.00 -1.00 0.0400
-1.00 1.00 0.00 0.0700
-1.00 0.00 0.00 0.0500
-1.00 -2.00 0.00 0.0600
1.00 2.00 -1.00 0.0530

loop_
_geom_angle_atom_site_label_1
_geom_angle_atom_site_label_2
_geom_angle_atom_site_label_3
_geom_angle
_geom_angle_site_symmetry_1
_geom_angle_site_symmetry_3
N12 Co1 N12 98.68(12) . 2
N12 Co1 N1 97.52(8) . 2
N12 Co1 N1 76.55(8) 2 2
N12 Co1 N1 76.55(8) . .
N12 Co1 N1 97.52(8) 2 .
N1 Co1 N1 171.04(12) 2 .
N12 Co1 N21 165.29(8) . .
N12 Co1 N21 93.09(8) 2 .
N1 Co1 N21 93.76(8) 2 .
N1 Co1 N21 93.26(8) . .
N12 Co1 N21 93.09(8) . 2
N12 Co1 N21 165.30(8) 2 2
N1 Co1 N21 93.26(8) 2 2
N1 Co1 N21 93.76(8) . 2
N21 Co1 N21 76.82(12) . 2
C2 N1 C6 116.9(2) . .
C2 N1 Co1 126.11(18) . .
C6 N1 Co1 116.47(17) . .
N1 C2 C3 124.1(2) . .
C2 C3 C4 119.7(3) . .
C5 C4 C3 116.9(2) . .
C5 C4 C13 122.8(2) . .
C3 C4 C13 120.2(3) . .
C4 C5 C6 120.5(2) . .
N1 C6 C5 121.9(2) . .
N1 C6 C7 114.8(2) . .
C5 C6 C7 123.3(2) . .
N12 C7 C8 121.9(2) . .
N12 C7 C6 113.9(2) . .
C8 C7 C6 124.2(2) . .
C7 C8 C9 120.8(3) . .
C10 C9 C8 116.6(3) . .
C10 C9 C17 122.5(3) . .
C8 C9 C17 120.8(3) . .
C11 C10 C9 120.1(3) . .
N12 C11 C10 123.6(3) . .
C11 N12 C7 116.9(2) . .
C11 N12 Co1 125.71(18) . .
C7 N12 Co1 117.24(17) . .
C15 C13 C4 112.6(3) . .
C15 C13 C14 108.9(3) . .
C4 C13 C14 110.2(2) . .
C15 C13 C16 109.3(3) . .
C4 C13 C16 106.9(3) . .
C14 C13 C16 108.9(3) . .
C19 C17 C18 108.3(4) . .
C19 C17 C9 110.3(3) . .
C18 C17 C9 108.0(3) . .
C19 C17 C20 112.4(4) . .
C18 C17 C20 106.5(3) . .
C9 C17 C20 111.1(3) . .
C22 N21 C26 116.9(2) . .
C22 N21 Co1 125.90(18) . .
C26 N21 Co1 116.26(17) . .
N21 C22 C23 123.7(2) . .
C22 C23 C24 119.9(2) . .
C25 C24 C23 116.3(2) . .
C25 C24 C33 123.7(3) . .
C23 C24 C33 120.0(3) . .
C24 C25 C26 120.9(2) . .
N21 C26 C25 122.1(2) . .
N21 C26 C26 114.25(15) . 2
C25 C26 C26 123.64(16) . 2
C36 C33 C24 112.1(2) . .
C36 C33 C35 109.4(3) . .
C24 C33 C35 108.9(3) . .
C36 C33 C34 109.9(3) . .
C24 C33 C34 108.1(2) . .
C35 C33 C34 108.3(3) . .
F42 B40 F42 112.1(5) 4 .
F42 B40 F41 108.22(17) 4 4
F42 B40 F41 109.17(17) . 4
F42 B40 F41 109.16(17) 4 .
F42 B40 F41 108.22(17) . .
F41 B40 F41 110.0(4) 4 .

loop_
_geom_bond_atom_site_label_1
_geom_bond_atom_site_label_2
_geom_bond_distance
_geom_bond_site_symmetry_2
Co1 N12 2.085(2) .
Co1 N12 2.085(2) 2
Co1 N1 2.095(2) 2
Co1 N1 2.095(2) .
Co1 N21 2.102(2) .
Co1 N21 2.102(2) 2
N1 C2 1.341(3) .
N1 C6 1.351(3) .
C2 C3 1.371(4) .
C3 C4 1.394(4) .
C4 C5 1.381(4) .
C4 C13 1.527(4) .
C5 C6 1.400(4) .
C6 C7 1.472(4) .
C7 N12 1.359(3) .
C7 C8 1.383(4) .
C8 C9 1.393(4) .
C9 C10 1.383(4) .
C9 C17 1.535(4) .
C10 C11 1.376(4) .
C11 N12 1.343(3) .
C13 C15 1.499(5) .
C13 C14 1.537(4) .
C13 C16 1.555(5) .
C17 C19 1.500(5) .
C17 C18 1.534(6) .
C17 C20 1.537(5) .
N21 C22 1.342(3) .
N21 C26 1.348(3) .
C22 C23 1.376(4) .
C23 C24 1.396(4) .
C24 C25 1.384(4) .
C24 C33 1.531(4) .
C25 C26 1.392(4) .
C26 C26 1.480(5) 2
C33 C36 1.519(5) .
C33 C35 1.532(5) .
C33 C34 1.533(4) .
B40 F42 1.361(4) 4
B40 F42 1.361(4) .
B40 F41 1.363(4) 4
B40 F41 1.363(4) .

loop_
_platon_squeeze_void_nr
_platon_squeeze_void_average_x
_platon_squeeze_void_average_y
_platon_squeeze_void_average_z
_platon_squeeze_void_volume
_platon_squeeze_void_count_electrons
_platon_squeeze_void_content
1 0.009 0.329 0.019 12 1 ' '
2 0.509 0.329 -0.019 12 1 ' '
3 -0.009 0.671 -0.019 12 1 ' '
4 0.491 0.671 0.019 12 1 ' '
5 0.750 -0.005 0.250 353 93 '2 diethylether molecules'
6 0.009 0.171 0.481 12 1 ' '
7 0.491 0.829 0.481 12 1 ' '
8 0.509 0.171 0.519 12 1 ' '
9 0.991 0.829 0.519 12 1 ' '
10 0.250 0.222 0.750 353 93 '2 diethylether molecules'
